data_2236237
loop_
_publ_author_name
'Dileep, C. S.'
'Abdoh, M. M. M.'
'Chakravarthy, M. P.'
'Mohana, K. N.'
'Sridhar, M. A.'

_publ_section_title
;
 1<i>H</i>-Indole-3-carbaldehyde
;
_journal_coeditor_code GO2070
_journal_issue 11
_journal_name_full 'Acta Crystallographica Section E'
_journal_page_first o3135
_journal_paper_doi 10.1107/S1600536812040573
_journal_volume 68
_journal_year 2012
_chemical_formula_iupac 'C9 H7 N O'
_chemical_formula_moiety 'C9 H7 N O'
_chemical_formula_sum 'C9 H7 N O'
_chemical_formula_weight 145.16
_chemical_name_systematic
;
1<i>H</i>-Indole-3-carbaldehyde
;
_space_group_IT_number 29
_symmetry_cell_setting orthorhombic
_symmetry_space_group_name_Hall 'P 2c -2ac'
_symmetry_space_group_name_H-M 'P c a 21'
_atom_sites_solution_hydrogens geom
_atom_sites_solution_primary direct
_atom_sites_solution_secondary difmap
_audit_creation_method SHELXL-97
_cell_angle_alpha 90.00
_cell_angle_beta 90.00
_cell_angle_gamma 90.00
_cell_formula_units_Z 4
_cell_length_a 14.0758(9)
_cell_length_b 5.8059(4)
_cell_length_c 8.6909(5)
_cell_measurement_temperature 293(2)
_cell_volume 710.24(8)
_computing_cell_refinement 'APEX2 and SAINT (Bruker, 2004)'
_computing_data_collection 'APEX2 (Bruker, 2004)'
_computing_data_reduction 'SAINT and XPREP (Bruker, 2004)'
_computing_molecular_graphics 'PLATON (Spek, 2009)'
_computing_publication_material 'PLATON (Spek, 2009)'
_computing_structure_refinement 'SHELXL97 (Sheldrick, 2008)'
_computing_structure_solution 'SHELXS97 (Sheldrick, 2008)'
_diffrn_ambient_temperature 293(2)
_diffrn_measured_fraction_theta_full 0.995
_diffrn_measured_fraction_theta_max 0.995
_diffrn_measurement_device_type 'Bruker Kappa APEXII CCD'
_diffrn_measurement_method '\w and \f scan'
_diffrn_radiation_monochromator graphite
_diffrn_radiation_source 'fine-focus sealed tube'
_diffrn_radiation_type MoK\a
_diffrn_radiation_wavelength 0.71073
_diffrn_reflns_av_R_equivalents 0.0239
_diffrn_reflns_av_sigmaI/netI 0.0206
_diffrn_reflns_limit_h_max 16
_diffrn_reflns_limit_h_min -17
_diffrn_reflns_limit_k_max 7
_diffrn_reflns_limit_k_min -6
_diffrn_reflns_limit_l_max 8
_diffrn_reflns_limit_l_min -10
_diffrn_reflns_number 3791
_diffrn_reflns_theta_full 26.47
_diffrn_reflns_theta_max 26.47
_diffrn_reflns_theta_min 2.89
_exptl_absorpt_coefficient_mu 0.090
_exptl_absorpt_correction_T_max 0.9822
_exptl_absorpt_correction_T_min 0.9735
_exptl_absorpt_correction_type none
_exptl_crystal_colour colourless
_exptl_crystal_density_diffrn 1.357
_exptl_crystal_density_method 'not measured'
_exptl_crystal_description block
_exptl_crystal_F_000 304
_exptl_crystal_size_max 0.30
_exptl_crystal_size_mid 0.20
_exptl_crystal_size_min 0.20
_refine_diff_density_max 0.105
_refine_diff_density_min -0.093
_refine_ls_extinction_coef 0.031(5)
_refine_ls_extinction_expression Fc^*^=kFc[1+0.001xFc^2^\l^3^/sin(2\q)]^-1/4^
_refine_ls_extinction_method SHELXL
_refine_ls_goodness_of_fit_ref 1.077
_refine_ls_hydrogen_treatment mixed
_refine_ls_matrix_type full
_refine_ls_number_parameters 109
_refine_ls_number_reflns 775
_refine_ls_number_restraints 1
_refine_ls_restrained_S_all 1.076
_refine_ls_R_factor_all 0.0333
_refine_ls_R_factor_gt 0.0287
_refine_ls_shift/su_max 0.002
_refine_ls_shift/su_mean 0.001
_refine_ls_structure_factor_coef Fsqd
_refine_ls_weighting_details 'calc w=1/[\s^2^(Fo^2^)+(0.0297P)^2^+0.0895P] where P=(Fo^2^+2Fc^2^)/3'
_refine_ls_weighting_scheme calc
_refine_ls_wR_factor_gt 0.0659
_refine_ls_wR_factor_ref 0.0689
_reflns_number_gt 699
_reflns_number_total 775
_reflns_threshold_expression >2sigma(I)
_cod_data_source_file go2070.cif
_cod_data_source_block I
_cod_database_code 2236237
_cod_database_fobs_code 2236237

loop_
_symmetry_equiv_pos_as_xyz
'x, y, z'
'-x, -y, z+1/2'
'-x+1/2, y, z+1/2'
'x+1/2, -y, z'

loop_
_atom_site_type_symbol
_atom_site_label
_atom_site_fract_x
_atom_site_fract_y
_atom_site_fract_z
_atom_site_U_iso_or_equiv
_atom_site_adp_type
_atom_site_calc_flag
_atom_site_refinement_flags
_atom_site_occupancy
_atom_site_symmetry_multiplicity
C C1 0.76788(16) 0.4092(3) -0.0642(3) 0.0443(5) Uani d . 1 1
C C2 0.72368(14) 0.2453(4) 0.0341(3) 0.0401(5) Uani d . 1 1
C C3 0.76781(17) 0.0501(4) 0.0871(3) 0.0489(6) Uani d . 1 1
H H3 0.8297 0.0074 0.0628 0.059 Uiso calc R 1 1
C C4 0.62446(14) 0.0451(3) 0.1907(3) 0.0418(5) Uani d . 1 1
C C5 0.54556(17) -0.0080(4) 0.2797(3) 0.0500(6) Uani d . 1 1
H H5 0.5427 -0.1430 0.3371 0.060 Uiso calc R 1 1
C C6 0.47250(16) 0.1462(4) 0.2795(3) 0.0535(6) Uani d . 1 1
H H6 0.4189 0.1166 0.3388 0.064 Uiso calc R 1 1
C C7 0.47646(15) 0.3467(4) 0.1924(3) 0.0526(6) Uani d . 1 1
H H7 0.4255 0.4487 0.1951 0.063 Uiso calc R 1 1
C C8 0.55405(16) 0.3976(4) 0.1024(3) 0.0449(5) Uani d . 1 1
H H8 0.5555 0.5310 0.0433 0.054 Uiso calc R 1 1
C C9 0.63026(14) 0.2450(3) 0.1019(2) 0.0370(5) Uani d . 1 1
N N1 0.70988(14) -0.0700(3) 0.1783(2) 0.0510(5) Uani d . 1 1
O O1 0.72964(12) 0.5795(2) -0.1176(2) 0.0565(5) Uani d . 1 1
H H1 0.8360(16) 0.376(4) -0.086(3) 0.054(6) Uiso d . 1 1
H H1A 0.7253(17) -0.204(4) 0.233(4) 0.073(8) Uiso d . 1 1

loop_
_atom_site_aniso_label
_atom_site_aniso_U_11
_atom_site_aniso_U_22
_atom_site_aniso_U_33
_atom_site_aniso_U_12
_atom_site_aniso_U_13
_atom_site_aniso_U_23
C1 0.0516(13) 0.0432(10) 0.0382(12) -0.0002(9) 0.0027(11) -0.0014(10)
C2 0.0514(11) 0.0368(9) 0.0323(10) 0.0032(9) 0.0004(9) 0.0009(8)
C3 0.0557(14) 0.0476(11) 0.0435(14) 0.0109(11) 0.0050(11) 0.0022(10)
C4 0.0557(12) 0.0341(9) 0.0354(11) -0.0017(8) -0.0038(10) 0.0013(10)
C5 0.0666(14) 0.0435(12) 0.0399(13) -0.0135(11) -0.0021(12) 0.0050(10)
C6 0.0499(13) 0.0624(14) 0.0484(14) -0.0136(11) 0.0036(11) -0.0011(12)
C7 0.0466(12) 0.0576(13) 0.0536(15) 0.0036(10) -0.0017(12) -0.0041(14)
C8 0.0512(12) 0.0406(10) 0.0428(13) 0.0013(9) -0.0046(11) 0.0037(9)
C9 0.0473(11) 0.0344(10) 0.0293(10) -0.0027(8) -0.0052(9) -0.0017(8)
N1 0.0680(12) 0.0395(9) 0.0455(11) 0.0102(8) 0.0016(10) 0.0113(10)
O1 0.0658(11) 0.0442(8) 0.0596(11) -0.0002(7) 0.0058(8) 0.0163(8)

loop_
_atom_type_symbol
_atom_type_description
_atom_type_scat_dispersion_real
_atom_type_scat_dispersion_imag
_atom_type_scat_source
C C 0.0033 0.0000 'International Tables Vol C Tables 4.2.6.8 and 6.1.1.4'
H H 0.0000 0.0000 'International Tables Vol C Tables 4.2.6.8 and 6.1.1.4'
N N 0.0061 0.0000 'International Tables Vol C Tables 4.2.6.8 and 6.1.1.4'
O O 0.0106 0.0000 'International Tables Vol C Tables 4.2.6.8 and 6.1.1.4'

loop_
_geom_angle_atom_site_label_1
_geom_angle_atom_site_label_2
_geom_angle_atom_site_label_3
_geom_angle
O1 C1 C2 125.4(2)
O1 C1 H1 120.6(14)
C2 C1 H1 114.0(14)
C3 C2 C1 123.8(2)
C3 C2 C9 105.93(19)
C1 C2 C9 130.22(19)
N1 C3 C2 110.8(2)
N1 C3 H3 124.6
C2 C3 H3 124.6
N1 C4 C5 129.30(19)
N1 C4 C9 107.95(18)
C5 C4 C9 122.65(19)
C6 C5 C4 117.2(2)
C6 C5 H5 121.4
C4 C5 H5 121.4
C5 C6 C7 121.4(2)
C5 C6 H6 119.3
C7 C6 H6 119.3
C8 C7 C6 121.4(2)
C8 C7 H7 119.3
C6 C7 H7 119.3
C7 C8 C9 118.5(2)
C7 C8 H8 120.7
C9 C8 H8 120.7
C8 C9 C4 118.84(19)
C8 C9 C2 134.75(19)
C4 C9 C2 106.31(18)
C3 N1 C4 109.04(17)
C3 N1 H1A 126.4(16)
C4 N1 H1A 124.4(16)

loop_
_geom_bond_atom_site_label_1
_geom_bond_atom_site_label_2
_geom_bond_distance
C1 O1 1.218(2)
C1 C2 1.422(3)
C1 H1 1.00(2)
C2 C3 1.372(3)
C2 C9 1.441(3)
C3 N1 1.334(3)
C3 H3 0.9300
C4 N1 1.380(3)
C4 C5 1.388(3)
C4 C9 1.396(3)
C5 C6 1.363(3)
C5 H5 0.9300
C6 C7 1.390(3)
C6 H6 0.9300
C7 C8 1.375(3)
C7 H7 0.9300
C8 C9 1.391(3)
C8 H8 0.9300
N1 H1A 0.94(2)

loop_
_geom_hbond_atom_site_label_D
_geom_hbond_atom_site_label_H
_geom_hbond_atom_site_label_A
_geom_hbond_site_symmetry_A
_geom_hbond_distance_DH
_geom_hbond_distance_HA
_geom_hbond_distance_DA
_geom_hbond_angle_DHA
_geom_hbond_publ_flag
N1 H1A O1 3_645 0.94(3) 1.92(3) 2.831(2) 165(3) yes

loop_
_geom_torsion_atom_site_label_1
_geom_torsion_atom_site_label_2
_geom_torsion_atom_site_label_3
_geom_torsion_atom_site_label_4
_geom_torsion
O1 C1 C2 C3 177.2(2)
O1 C1 C2 C9 -4.9(4)
C1 C2 C3 N1 179.3(2)
C9 C2 C3 N1 1.0(3)
N1 C4 C5 C6 175.0(2)
C9 C4 C5 C6 -0.9(3)
C4 C5 C6 C7 0.7(4)
C5 C6 C7 C8 0.3(4)
C6 C7 C8 C9 -1.1(3)
C7 C8 C9 C4 0.9(3)
C7 C8 C9 C2 -174.8(2)
N1 C4 C9 C8 -176.6(2)
C5 C4 C9 C8 0.1(3)
N1 C4 C9 C2 0.2(2)
C5 C4 C9 C2 176.9(2)
C3 C2 C9 C8 175.3(2)
C1 C2 C9 C8 -2.8(4)
C3 C2 C9 C4 -0.7(2)
C1 C2 C9 C4 -178.9(2)
C2 C3 N1 C4 -0.8(3)
C5 C4 N1 C3 -176.0(2)
C9 C4 N1 C3 0.4(2)

loop_
_cod_related_entry_id
_cod_related_entry_database
_cod_related_entry_code
1 ChemSpider 9838
